data_2210549
loop_
_publ_author_name
'Shi, Jun'

_publ_section_title
;(<i>E</i>)-1-[2-(2-Chlorobenzyloxy)benzylidene]-2-(2,4-dinitrophenyl)hydrazine
 <i>N</i>,<i>N</i>-dimethylformamide solvate
;
_journal_coeditor_code CI2169
_journal_issue 10
_journal_name_full 'Acta Crystallographica Section E'
_journal_page_first o4601
_journal_page_last o4602
_journal_paper_doi 10.1107/S1600536806037883
_journal_volume 62
_journal_year 2006
_chemical_formula_iupac 'C16 H16 N4 O6 , C3 H7 N O'
_chemical_formula_moiety 'C16 H16 N4 O6 , C3 H7 N O'
_chemical_formula_sum 'C19 H23 N5 O7'
_chemical_formula_weight 433.42
_chemical_name_systematic
;
(E)-1-[2-(2-Chlorobenzyloxy)benzylidene]-2-(2,4-dinitrophenyl)hydrazine
N,N'-dimethylformamide solvate
;
_space_group_IT_number 14
_symmetry_cell_setting monoclinic
_symmetry_space_group_name_Hall '-P 2ybc'
_symmetry_space_group_name_H-M 'P 1 21/c 1'
_atom_sites_solution_hydrogens geom
_atom_sites_solution_primary direct
_atom_sites_solution_secondary difmap
_audit_creation_method SHELXL97
_cell_angle_alpha 90.00
_cell_angle_beta 90.377(9)
_cell_angle_gamma 90.00
_cell_formula_units_Z 4
_cell_length_a 10.306(5)
_cell_length_b 9.612(4)
_cell_length_c 21.152(10)
_cell_measurement_reflns_used 2053
_cell_measurement_temperature 294(2)
_cell_measurement_theta_max 23.96
_cell_measurement_theta_min 2.75
_cell_volume 2095.3(17)
_computing_cell_refinement 'SAINT (Bruker, 1999)'
_computing_data_collection 'SMART (Bruker, 1999)'
_computing_data_reduction SAINT
_computing_molecular_graphics 'SHELXTL (Sheldrick, 1997b)'
_computing_publication_material SHELXTL
_computing_structure_refinement 'SHELXL97 (Sheldrick, 1997a)'
_computing_structure_solution 'SHELXS97 (Sheldrick, 1997a)'
_diffrn_ambient_temperature 294(2)
_diffrn_measured_fraction_theta_full 1.000
_diffrn_measured_fraction_theta_max 1.000
_diffrn_measurement_device_type 'Bruker SMART APEX CCD area-detector'
_diffrn_measurement_method '\f and \w'
_diffrn_radiation_monochromator graphite
_diffrn_radiation_source 'fine-focus sealed tube'
_diffrn_radiation_type MoK\a
_diffrn_radiation_wavelength 0.71073
_diffrn_reflns_av_R_equivalents 0.0475
_diffrn_reflns_av_sigmaI/netI 0.0569
_diffrn_reflns_limit_h_max 6
_diffrn_reflns_limit_h_min -12
_diffrn_reflns_limit_k_max 9
_diffrn_reflns_limit_k_min -11
_diffrn_reflns_limit_l_max 25
_diffrn_reflns_limit_l_min -22
_diffrn_reflns_number 10354
_diffrn_reflns_theta_full 25.01
_diffrn_reflns_theta_max 25.01
_diffrn_reflns_theta_min 1.93
_diffrn_standards_number 0
_exptl_absorpt_coefficient_mu 0.107
_exptl_absorpt_correction_T_max 0.987
_exptl_absorpt_correction_T_min 0.948
_exptl_absorpt_correction_type multi-scan
_exptl_absorpt_process_details '(SADABS; Sheldrick, 1996)'
_exptl_crystal_colour red
_exptl_crystal_density_diffrn 1.374
_exptl_crystal_density_method 'not measured'
_exptl_crystal_description Block
_exptl_crystal_F_000 912
_exptl_crystal_size_max 0.28
_exptl_crystal_size_mid 0.20
_exptl_crystal_size_min 0.12
_refine_diff_density_max 0.181
_refine_diff_density_min -0.158
_refine_ls_extinction_coef 0.0111(14)
_refine_ls_extinction_expression Fc^*^=kFc[1+0.001xFc^2^\l^3^/sin(2\q)]^-1/4^
_refine_ls_extinction_method 'SHELXL97 (Sheldrick, 1997a)'
_refine_ls_goodness_of_fit_ref 0.893
_refine_ls_hydrogen_treatment constr
_refine_ls_matrix_type full
_refine_ls_number_parameters 327
_refine_ls_number_reflns 3690
_refine_ls_number_restraints 68
_refine_ls_restrained_S_all 0.899
_refine_ls_R_factor_all 0.1041
_refine_ls_R_factor_gt 0.0432
_refine_ls_shift/su_max 0.002
_refine_ls_shift/su_mean 0.000
_refine_ls_structure_factor_coef Fsqd
_refine_ls_weighting_details 'calc w = 1/[\s^2^(Fo^2^)+(0.0639P)^2^+1.3187P] where P=(Fo^2^+2Fc^2^)/3'
_refine_ls_weighting_scheme calc
_refine_ls_wR_factor_gt 0.1009
_refine_ls_wR_factor_ref 0.1462
_reflns_number_gt 1991
_reflns_number_total 3690
_reflns_threshold_expression I>2\s(I)
_cod_data_source_file ci2169.cif
_cod_data_source_block I
_cod_depositor_comments
;
The following automatic conversions were performed:
'_symmetry_cell_setting' value 'Monoclinic' changed to 'monoclinic'
according to '/home/saulius/struct/CIF-dictionaries/cif_core.dic'
dictionary named 'cif_core.dic' version 2.4.1 from 2010-06-29.

Automatic conversion script
Id: cif_fix_enum 1527 2010-12-29 10:47:43Z saulius 

The following automatic conversions were performed:

'_symmetry_cell_setting' value 'Monoclinic' changed to 'monoclinic'
according to /home/saulius/struct/CIF-dictionaries/cif_core.dic
dictionary named 'cif_core.dic' version 2.4.1 from 2010-06-29.

Automatic conversion script
Id: cif_fix_values 1715 2011-07-08 13:25:40Z adriana 
;
_cod_original_sg_symbol_H-M 'P 21/c'
_cod_database_code 2210549
_cod_database_fobs_code 2210549

loop_
_symmetry_equiv_pos_as_xyz
'x, y, z'
'-x, y+1/2, -z+1/2'
'-x, -y, -z'
'x, -y-1/2, z-1/2'

loop_
_atom_site_type_symbol
_atom_site_label
_atom_site_fract_x
_atom_site_fract_y
_atom_site_fract_z
_atom_site_U_iso_or_equiv
_atom_site_adp_type
_atom_site_calc_flag
_atom_site_refinement_flags
_atom_site_occupancy
_atom_site_disorder_assembly
_atom_site_disorder_group
O O1 0.1125(2) 0.13443(19) -0.01264(9) 0.0604(6) Uani d . 1 . .
O O2 0.01013(19) 0.29594(18) 0.06929(9) 0.0524(5) Uani d . 1 . .
O O3 0.4683(2) 1.0910(2) 0.04369(10) 0.0661(7) Uani d . 1 . .
O O4 0.4695(2) 1.2673(2) 0.10504(11) 0.0840(8) Uani d . 1 . .
O O5 0.1520(2) 1.3350(3) 0.26022(12) 0.0859(8) Uani d . 1 . .
O O6 0.0255(3) 1.1683(3) 0.28646(12) 0.0913(9) Uani d . 1 . .
N N1 0.2644(2) 0.7478(2) 0.05951(10) 0.0443(6) Uani d . 1 . .
N N2 0.3167(2) 0.8788(2) 0.06562(10) 0.0442(6) Uani d . 1 . .
H H2A 0.3800 0.9050 0.0422 0.053 Uiso calc R 1 . .
N N3 0.4247(2) 1.1554(2) 0.08868(11) 0.0514(6) Uani d . 1 . .
N N4 0.1104(3) 1.2169(3) 0.25323(13) 0.0611(7) Uani d . 1 . .
C C1 0.2670(3) 0.5271(3) 0.01090(12) 0.0424(7) Uani d . 1 . .
C C2 0.1609(3) 0.4808(3) 0.04555(12) 0.0422(7) Uani d . 1 . .
H H2 0.1226 0.5398 0.0749 0.051 Uiso calc R 1 . .
C C3 0.1126(3) 0.3501(3) 0.03701(12) 0.0404(7) Uani d . 1 . .
C C4 0.1680(3) 0.2617(3) -0.00808(13) 0.0445(7) Uani d . 1 . .
C C5 0.2727(3) 0.3071(3) -0.04254(13) 0.0503(8) Uani d . 1 . .
H H5 0.3102 0.2490 -0.0725 0.060 Uiso calc R 1 . .
C C6 0.3222(3) 0.4397(3) -0.03262(13) 0.0479(7) Uani d . 1 . .
H H6 0.3935 0.4696 -0.0557 0.057 Uiso calc R 1 . .
C C7 0.1565(3) 0.0427(3) -0.06043(15) 0.0642(9) Uani d . 1 . .
H H7A 0.1459 0.0860 -0.1010 0.096 Uiso calc R 1 . .
H H7B 0.1069 -0.0417 -0.0592 0.096 Uiso calc R 1 . .
H H7C 0.2466 0.0218 -0.0534 0.096 Uiso calc R 1 . .
C C8 -0.0478(3) 0.3828(3) 0.11546(13) 0.0509(8) Uani d . 1 . .
H H8A -0.0821 0.4664 0.0959 0.061 Uiso calc R 1 . .
H H8B 0.0158 0.4096 0.1472 0.061 Uiso calc R 1 . .
C C9 -0.1552(3) 0.3007(3) 0.14518(15) 0.0666(9) Uani d . 1 . .
H H9A -0.2185 0.2768 0.1135 0.100 Uiso calc R 1 . .
H H9B -0.1954 0.3555 0.1775 0.100 Uiso calc R 1 . .
H H9C -0.1203 0.2172 0.1635 0.100 Uiso calc R 1 . .
C C10 0.3174(3) 0.6672(3) 0.01992(13) 0.0445(7) Uani d . 1 . .
H H10 0.3883 0.6976 -0.0033 0.053 Uiso calc R 1 . .
C C11 0.2666(3) 0.9647(3) 0.10909(12) 0.0385(6) Uani d . 1 . .
C C12 0.3157(3) 1.0992(3) 0.12218(12) 0.0400(6) Uani d . 1 . .
C C13 0.2644(3) 1.1812(3) 0.16877(12) 0.0438(7) Uani d . 1 . .
H H13 0.2985 1.2692 0.1767 0.053 Uiso calc R 1 . .
C C14 0.1627(3) 1.1325(3) 0.20337(13) 0.0460(7) Uani d . 1 . .
C C15 0.1095(3) 1.0031(3) 0.19125(14) 0.0519(8) Uani d . 1 . .
H H15 0.0392 0.9719 0.2146 0.062 Uiso calc R 1 . .
C C16 0.1597(3) 0.9224(3) 0.14552(13) 0.0487(7) Uani d . 1 . .
H H16 0.1225 0.8359 0.1377 0.058 Uiso calc R 1 . .
O O7 0.5500(6) -0.0822(10) 0.1666(2) 0.1014(18) Uani d PDU 0.815(7) A 1
N N5 0.5755(8) 0.0311(9) 0.2586(3) 0.067(3) Uani d PDU 0.815(7) A 1
C C17 0.6115(5) -0.0096(5) 0.2017(2) 0.0686(15) Uani d PDU 0.815(7) A 1
H H17A 0.6919 0.0209 0.1876 0.082 Uiso calc PR 0.815(7) A 1
C C18 0.6609(6) 0.1091(6) 0.2990(3) 0.113(2) Uani d PDU 0.815(7) A 1
H H18A 0.7419 0.1240 0.2779 0.169 Uiso calc PR 0.815(7) A 1
H H18B 0.6760 0.0582 0.3374 0.169 Uiso calc PR 0.815(7) A 1
H H18C 0.6221 0.1972 0.3087 0.169 Uiso calc PR 0.815(7) A 1
C C19 0.4479(5) -0.0083(7) 0.2816(3) 0.101(2) Uani d PDU 0.815(7) A 1
H H19A 0.3995 -0.0520 0.2481 0.152 Uiso calc PR 0.815(7) A 1
H H19B 0.4025 0.0732 0.2956 0.152 Uiso calc PR 0.815(7) A 1
H H19C 0.4574 -0.0721 0.3162 0.152 Uiso calc PR 0.815(7) A 1
O O7' 0.550(5) -0.125(5) 0.1748(18) 0.19(3) Uani d PDU 0.185(7) A 2
N N5' 0.547(4) 0.027(5) 0.2589(17) 0.083(16) Uani d PDU 0.185(7) A 2
C C17' 0.510(3) -0.083(2) 0.2254(13) 0.099(9) Uani d PDU 0.185(7) A 2
H H17B 0.4441 -0.1362 0.2433 0.119 Uiso calc PR 0.185(7) A 2
C C18' 0.499(3) 0.066(3) 0.3205(12) 0.105(9) Uani d PDU 0.185(7) A 2
H H18D 0.5682 0.0633 0.3509 0.157 Uiso calc PR 0.185(7) A 2
H H18E 0.4317 0.0027 0.3329 0.157 Uiso calc PR 0.185(7) A 2
H H18F 0.4640 0.1589 0.3186 0.157 Uiso calc PR 0.185(7) A 2
C C19' 0.660(3) 0.108(4) 0.241(2) 0.177(16) Uani d PDU 0.185(7) A 2
H H19D 0.6707 0.1042 0.1960 0.266 Uiso calc PR 0.185(7) A 2
H H19E 0.7358 0.0716 0.2615 0.266 Uiso calc PR 0.185(7) A 2
H H19F 0.6477 0.2035 0.2536 0.266 Uiso calc PR 0.185(7) A 2

loop_
_atom_site_aniso_label
_atom_site_aniso_U_11
_atom_site_aniso_U_22
_atom_site_aniso_U_33
_atom_site_aniso_U_12
_atom_site_aniso_U_13
_atom_site_aniso_U_23
O1 0.0771(15) 0.0394(11) 0.0649(14) -0.0134(10) 0.0153(11) -0.0151(10)
O2 0.0586(13) 0.0442(11) 0.0546(12) -0.0122(10) 0.0157(10) -0.0087(9)
O3 0.0820(16) 0.0530(13) 0.0637(14) -0.0188(11) 0.0363(12) -0.0153(11)
O4 0.0991(19) 0.0639(14) 0.0896(17) -0.0460(14) 0.0393(14) -0.0329(13)
O5 0.0773(17) 0.0740(17) 0.107(2) -0.0078(14) 0.0281(15) -0.0430(15)
O6 0.102(2) 0.0854(18) 0.0868(18) 0.0025(15) 0.0548(17) -0.0076(14)
N1 0.0540(14) 0.0353(12) 0.0437(13) -0.0088(11) 0.0017(11) -0.0025(10)
N2 0.0533(15) 0.0366(12) 0.0427(13) -0.0112(11) 0.0096(11) -0.0031(10)
N3 0.0616(16) 0.0423(14) 0.0507(15) -0.0140(12) 0.0163(13) -0.0076(12)
N4 0.0583(17) 0.0637(18) 0.0614(17) 0.0102(15) 0.0138(14) -0.0086(15)
C1 0.0486(17) 0.0385(15) 0.0402(16) -0.0030(13) 0.0033(13) -0.0002(12)
C2 0.0523(17) 0.0361(15) 0.0381(15) -0.0042(13) 0.0053(13) -0.0061(12)
C3 0.0450(16) 0.0362(15) 0.0402(15) -0.0068(13) 0.0027(13) 0.0002(12)
C4 0.0550(18) 0.0345(15) 0.0441(16) -0.0041(13) 0.0025(14) -0.0049(12)
C5 0.060(2) 0.0419(16) 0.0492(17) 0.0024(14) 0.0083(15) -0.0082(13)
C6 0.0505(18) 0.0473(17) 0.0461(17) -0.0061(14) 0.0093(14) -0.0023(13)
C7 0.083(2) 0.0474(18) 0.063(2) -0.0028(17) 0.0029(18) -0.0191(16)
C8 0.0526(18) 0.0512(17) 0.0490(17) -0.0041(15) 0.0056(14) -0.0069(14)
C9 0.061(2) 0.073(2) 0.066(2) -0.0096(17) 0.0161(17) -0.0020(17)
C10 0.0488(17) 0.0429(16) 0.0419(16) -0.0091(14) 0.0057(13) 0.0009(13)
C11 0.0435(16) 0.0368(14) 0.0353(15) -0.0028(12) 0.0008(12) 0.0003(12)
C12 0.0432(16) 0.0365(14) 0.0403(15) -0.0052(12) 0.0056(13) 0.0025(12)
C13 0.0472(17) 0.0382(15) 0.0460(16) -0.0029(13) 0.0030(14) -0.0013(13)
C14 0.0470(17) 0.0461(17) 0.0451(17) 0.0072(14) 0.0059(14) -0.0032(13)
C15 0.0504(18) 0.0514(18) 0.0542(18) -0.0017(15) 0.0151(15) 0.0045(15)
C16 0.0481(18) 0.0438(16) 0.0544(18) -0.0097(14) 0.0102(15) 0.0018(14)
O7 0.089(3) 0.133(4) 0.081(3) 0.007(3) -0.017(2) -0.024(3)
N5 0.057(4) 0.078(4) 0.065(4) 0.002(3) 0.000(2) 0.011(2)
C17 0.061(3) 0.076(3) 0.069(3) 0.000(2) -0.003(2) 0.007(2)
C18 0.125(5) 0.100(4) 0.112(4) 0.002(3) -0.034(4) -0.032(3)
C19 0.077(3) 0.148(5) 0.079(4) 0.013(3) 0.012(3) 0.034(4)
O7' 0.19(3) 0.19(3) 0.19(3) -0.004(10) -0.002(10) -0.001(10)
N5' 0.088(18) 0.077(17) 0.083(18) -0.004(9) -0.009(9) 0.002(9)
C17' 0.099(12) 0.095(11) 0.104(12) 0.007(9) 0.006(9) 0.005(9)
C18' 0.110(12) 0.108(12) 0.096(12) 0.001(9) 0.012(9) 0.004(9)
C19' 0.177(18) 0.172(18) 0.183(18) -0.002(10) 0.002(10) 0.013(10)

loop_
_atom_type_symbol
_atom_type_description
_atom_type_scat_dispersion_real
_atom_type_scat_dispersion_imag
_atom_type_scat_source
C C 0.0033 0.0016 'International Tables Vol C Tables 4.2.6.8 and 6.1.1.4'
H H 0.0000 0.0000 'International Tables Vol C Tables 4.2.6.8 and 6.1.1.4'
N N 0.0061 0.0033 'International Tables Vol C Tables 4.2.6.8 and 6.1.1.4'
O O 0.0106 0.0060 'International Tables Vol C Tables 4.2.6.8 and 6.1.1.4'

loop_
_geom_angle_atom_site_label_1
_geom_angle_atom_site_label_2
_geom_angle_atom_site_label_3
_geom_angle
C4 O1 C7 118.4(2)
C3 O2 C8 116.7(2)
C10 N1 N2 116.8(2)
C11 N2 N1 118.4(2)
C11 N2 H2A 120.8
N1 N2 H2A 120.8
O4 N3 O3 121.7(2)
O4 N3 C12 119.2(2)
O3 N3 C12 119.1(2)
O6 N4 O5 122.6(3)
O6 N4 C14 118.8(3)
O5 N4 C14 118.7(3)
C6 C1 C2 119.2(2)
C6 C1 C10 120.3(3)
C2 C1 C10 120.4(2)
C3 C2 C1 120.8(2)
C3 C2 H2 119.6
C1 C2 H2 119.6
C2 C3 O2 124.7(2)
C2 C3 C4 119.9(2)
O2 C3 C4 115.4(2)
O1 C4 C5 125.5(2)
O1 C4 C3 115.0(2)
C5 C4 C3 119.4(2)
C4 C5 C6 120.0(3)
C4 C5 H5 120.0
C6 C5 H5 120.0
C1 C6 C5 120.6(3)
C1 C6 H6 119.7
C5 C6 H6 119.7
O1 C7 H7A 109.5
O1 C7 H7B 109.5
H7A C7 H7B 109.5
O1 C7 H7C 109.5
H7A C7 H7C 109.5
H7B C7 H7C 109.5
O2 C8 C9 107.1(2)
O2 C8 H8A 110.3
C9 C8 H8A 110.3
O2 C8 H8B 110.3
C9 C8 H8B 110.3
H8A C8 H8B 108.6
C8 C9 H9A 109.5
C8 C9 H9B 109.5
H9A C9 H9B 109.5
C8 C9 H9C 109.5
H9A C9 H9C 109.5
H9B C9 H9C 109.5
N1 C10 C1 119.8(2)
N1 C10 H10 120.1
C1 C10 H10 120.1
N2 C11 C16 120.2(2)
N2 C11 C12 123.9(2)
C16 C11 C12 115.9(2)
C13 C12 C11 121.8(2)
C13 C12 N3 116.4(2)
C11 C12 N3 121.8(2)
C14 C13 C12 119.3(3)
C14 C13 H13 120.3
C12 C13 H13 120.3
C13 C14 C15 121.0(3)
C13 C14 N4 119.5(3)
C15 C14 N4 119.5(3)
C16 C15 C14 119.8(3)
C16 C15 H15 120.1
C14 C15 H15 120.1
C15 C16 C11 122.2(3)
C15 C16 H16 118.9
C11 C16 H16 118.9
C17 N5 C18 121.5(6)
C17 N5 C19 119.1(6)
C18 N5 C19 119.3(5)
O7 C17 N5 126.0(5)
O7 C17 H17A 117.0
N5 C17 H17A 117.0
N5 C18 H18A 109.5
N5 C18 H18B 109.5
H18A C18 H18B 109.5
N5 C18 H18C 109.5
H18A C18 H18C 109.5
H18B C18 H18C 109.5
N5 C19 H19A 109.5
N5 C19 H19B 109.5
H19A C19 H19B 109.5
N5 C19 H19C 109.5
H19A C19 H19C 109.5
H19B C19 H19C 109.5
C17' N5' C18' 126(3)
C17' N5' C19' 121(3)
C18' N5' C19' 112(3)
O7' C17' N5' 129(4)
O7' C17' H17B 115.4
N5' C17' H17B 115.4
N5' C18' H18D 109.5
N5' C18' H18E 109.5
H18D C18' H18E 109.5
N5' C18' H18F 109.5
H18D C18' H18F 109.5
H18E C18' H18F 109.5
N5' C19' H19D 109.5
N5' C19' H19E 109.5
H19D C19' H19E 109.5
N5' C19' H19F 109.5
H19D C19' H19F 109.5
H19E C19' H19F 109.5

loop_
_geom_bond_atom_site_label_1
_geom_bond_atom_site_label_2
_geom_bond_distance
O1 C4 1.353(3)
O1 C7 1.418(3)
O2 C3 1.365(3)
O2 C8 1.419(3)
O3 N3 1.224(3)
O4 N3 1.219(3)
O5 N4 1.222(3)
O6 N4 1.219(3)
N1 C10 1.267(3)
N1 N2 1.376(3)
N2 C11 1.342(3)
N2 H2A 0.86
N3 C12 1.437(3)
N4 C14 1.438(4)
C1 C6 1.372(4)
C1 C2 1.393(4)
C1 C10 1.456(4)
C2 C3 1.363(3)
C2 H2 0.93
C3 C4 1.402(3)
C4 C5 1.377(4)
C5 C6 1.389(4)
C5 H5 0.93
C6 H6 0.93
C7 H7A 0.96
C7 H7B 0.96
C7 H7C 0.96
C8 C9 1.501(4)
C8 H8A 0.97
C8 H8B 0.97
C9 H9A 0.96
C9 H9B 0.96
C9 H9C 0.96
C10 H10 0.93
C11 C16 1.409(4)
C11 C12 1.415(3)
C12 C13 1.371(3)
C13 C14 1.365(4)
C13 H13 0.93
C14 C15 1.383(4)
C15 C16 1.346(4)
C15 H15 0.93
C16 H16 0.93
O7 C17 1.197(6)
N5 C17 1.321(5)
N5 C18 1.434(6)
N5 C19 1.456(7)
C17 H17A 0.93
C18 H18A 0.96
C18 H18B 0.96
C18 H18C 0.96
C19 H19A 0.96
C19 H19B 0.96
C19 H19C 0.96
O7' C17' 1.217(10)
N5' C17' 1.332(10)
N5' C18' 1.449(10)
N5' C19' 1.451(10)
C17' H17B 0.93
C18' H18D 0.96
C18' H18E 0.96
C18' H18F 0.96
C19' H19D 0.96
C19' H19E 0.96
C19' H19F 0.96

loop_
_geom_hbond_atom_site_label_D
_geom_hbond_atom_site_label_H
_geom_hbond_atom_site_label_A
_geom_hbond_site_symmetry_A
_geom_hbond_distance_DH
_geom_hbond_distance_HA
_geom_hbond_distance_DA
_geom_hbond_angle_DHA
_geom_hbond_publ_flag
N2 H2A O3 . 0.86 2.01 2.613(3) 127 yes
N2 H2A O3 3_675 0.86 2.40 3.226(3) 160 yes
C19 H19C O4 2_635 0.96 2.39 3.332(6) 167 yes
C15 H15 O5 2_545 0.93 2.43 3.311(4) 158 yes

loop_
_geom_torsion_atom_site_label_1
_geom_torsion_atom_site_label_2
_geom_torsion_atom_site_label_3
_geom_torsion_atom_site_label_4
_geom_torsion
C10 N1 N2 C11 -177.1(2)
C6 C1 C2 C3 0.5(4)
C10 C1 C2 C3 179.5(3)
C1 C2 C3 O2 179.3(2)
C1 C2 C3 C4 -1.4(4)
C8 O2 C3 C2 -0.9(4)
C8 O2 C3 C4 179.8(2)
C7 O1 C4 C5 -6.0(4)
C7 O1 C4 C3 175.3(3)
C2 C3 C4 O1 -180.0(2)
O2 C3 C4 O1 -0.7(4)
C2 C3 C4 C5 1.2(4)
O2 C3 C4 C5 -179.4(2)
O1 C4 C5 C6 -178.8(3)
C3 C4 C5 C6 -0.2(4)
C2 C1 C6 C5 0.5(4)
C10 C1 C6 C5 -178.4(3)
C4 C5 C6 C1 -0.7(4)
C3 O2 C8 C9 -178.9(2)
N2 N1 C10 C1 -179.9(2)
C6 C1 C10 N1 178.9(3)
C2 C1 C10 N1 -0.1(4)
N1 N2 C11 C16 -2.5(4)
N1 N2 C11 C12 176.7(2)
N2 C11 C12 C13 -177.4(3)
C16 C11 C12 C13 1.8(4)
N2 C11 C12 N3 0.6(4)
C16 C11 C12 N3 179.9(2)
O4 N3 C12 C13 3.8(4)
O3 N3 C12 C13 -174.8(3)
O4 N3 C12 C11 -174.4(3)
O3 N3 C12 C11 7.0(4)
C11 C12 C13 C14 -0.3(4)
N3 C12 C13 C14 -178.5(2)
C12 C13 C14 C15 -1.3(4)
C12 C13 C14 N4 178.6(2)
O6 N4 C14 C13 -175.2(3)
O5 N4 C14 C13 5.6(4)
O6 N4 C14 C15 4.7(4)
O5 N4 C14 C15 -174.6(3)
C13 C14 C15 C16 1.2(4)
N4 C14 C15 C16 -178.6(3)
C14 C15 C16 C11 0.4(5)
N2 C11 C16 C15 177.4(3)
C12 C11 C16 C15 -1.8(4)
C18 N5 C17 O7 174.9(8)
C19 N5 C17 O7 -2.9(14)
C18' N5' C17' O7' -177(5)
C19' N5' C17' O7' -8(8)
